data_2312828
loop_
_publ_author_name
'Dutta, Arnab'
'Dhasmana, Yogesh'
'Mohan, T. P.'
'Selvakumar, B.'
'Chopra, Deepak'

_publ_section_title
;
 Crystal structure and Hirshfeld surface analysis of
 6-[4-(1-cyclo-hexyl-1<i>H</i>-tetra-zol-5-yl)but-oxy]-8-nitro-3,4-di-hydro-quinolin-2(1<i>H</i>)-one.
;
_journal_coeditor_code TX2094
_journal_issue 'Pt 4'
_journal_name_full 'Acta crystallographica. Section E, Crystallographic communications'
_journal_page_first 284
_journal_page_last 288
_journal_paper_doi 10.1107/S2056989025001793
_journal_volume 81
_journal_year 2025
_chemical_formula_iupac 'C20 H26 N6 O4'
_chemical_formula_moiety 'C20 H26 N6 O4'
_chemical_formula_sum 'C20 H26 N6 O4'
_chemical_formula_weight 414.47
_chemical_name_systematic 6-[4-(1-Cyclohexyl-1<i>H</i>-tetrazol-5-yl)butoxy]-8-nitro-3,4-dihydroquinolin-2(1<i>H</i>)-one
_space_group_crystal_system triclinic
_space_group_IT_number 2
_space_group_name_Hall '-P 1'
_space_group_name_H-M_alt 'P -1'
_atom_sites_solution_hydrogens mixed
_atom_sites_solution_primary direct
_audit_creation_method
;
Olex2 1.5
(compiled 2024.02.16 svn.r378c4104 for OlexSys, GUI svn.r6928)
;
_cell_angle_alpha 104.113(5)
_cell_angle_beta 96.645(5)
_cell_angle_gamma 99.656(5)
_cell_formula_units_Z 2
_cell_length_a 6.4597(8)
_cell_length_b 9.2666(11)
_cell_length_c 17.382(2)
_cell_measurement_reflns_used 4187
_cell_measurement_temperature 100.00
_cell_measurement_theta_max 29.966
_cell_measurement_theta_min 2.450
_cell_volume 981.3(2)
_computing_cell_refinement
;
SAINT V8.40B (Bruker, 2016)
;
_computing_data_collection
;
APEX2 (Bruker, 2016)
;
_computing_data_reduction
;
SAINT V8.40B (Bruker, 2016)
;
_computing_molecular_graphics
;
Olex2 1.5 (Dolomanov <i>et al.</i>,  2009)
;
_computing_publication_material
;
Olex2 1.5 (Dolomanov <i>et al.</i>,  2009)
;
_computing_structure_refinement
;
<i>SHELXL2018/3</i> (Sheldrick, 2015b)
;
_computing_structure_solution
;
<i>SHELXT2018/2</i> (Sheldrick, 2015a)
;
_diffrn_ambient_temperature 100.00
_diffrn_detector 'Bruker APEXII area detector'
_diffrn_detector_area_resol_mean 7.9
_diffrn_measured_fraction_theta_full 0.994
_diffrn_measured_fraction_theta_max 0.981
_diffrn_measurement_device 'three-circle diffractometer'
_diffrn_measurement_device_type 'Bruker D8 Quest'
_diffrn_measurement_method '\w and \f scans'
_diffrn_radiation_monochromator 'mirror optics'
_diffrn_radiation_probe x-ray
_diffrn_radiation_type MoK\a
_diffrn_radiation_wavelength 0.71073
_diffrn_reflns_av_R_equivalents 0.0427
_diffrn_reflns_av_unetI/netI 0.0674
_diffrn_reflns_limit_h_max 9
_diffrn_reflns_limit_h_min -9
_diffrn_reflns_limit_k_max 13
_diffrn_reflns_limit_k_min -12
_diffrn_reflns_limit_l_max 24
_diffrn_reflns_limit_l_min -24
_diffrn_reflns_number 16058
_diffrn_reflns_theta_full 25.242
_diffrn_reflns_theta_max 30.082
_diffrn_reflns_theta_min 2.309
_diffrn_source 'microfocus sealed X-ray tube'
_diffrn_source_current 1.39
_diffrn_source_power 0.0695
_diffrn_source_voltage 50.0
_exptl_absorpt_coefficient_mu 0.101
_exptl_absorpt_correction_T_max 0.7460
_exptl_absorpt_correction_T_min 0.6834
_exptl_absorpt_correction_type multi-scan
_exptl_absorpt_process_details
;
(SADABS; Krause <i>et al.</i>,  2015)
;
_exptl_crystal_colour yellow
_exptl_crystal_density_diffrn 1.403
_exptl_crystal_description plate
_exptl_crystal_F_000 440
_exptl_crystal_size_max 0.242
_exptl_crystal_size_mid 0.13
_exptl_crystal_size_min 0.05
_refine_diff_density_max 0.358
_refine_diff_density_min -0.387
_refine_ls_extinction_method none
_refine_ls_goodness_of_fit_ref 1.080
_refine_ls_hydrogen_treatment mixed
_refine_ls_matrix_type full
_refine_ls_number_parameters 275
_refine_ls_number_reflns 5647
_refine_ls_number_restraints 0
_refine_ls_restrained_S_all 1.080
_refine_ls_R_factor_all 0.1012
_refine_ls_R_factor_gt 0.0689
_refine_ls_shift/su_max 0.000
_refine_ls_shift/su_mean 0.000
_refine_ls_structure_factor_coef Fsqd
_refine_ls_weighting_details 'w=1/[\s^2^(Fo^2^)+(0.0360P)^2^+1.0039P] where P=(Fo^2^+2Fc^2^)/3'
_refine_ls_weighting_scheme calc
_refine_ls_wR_factor_gt 0.1302
_refine_ls_wR_factor_ref 0.1414
_reflns_number_gt 4069
_reflns_number_total 5647
_reflns_threshold_expression 'I > 2\s(I)'
_cod_data_source_file tx2094.cif
_cod_data_source_block I
_cod_database_code 2312828
_shelx_space_group_comment
;
The symmetry employed for this shelxl refinement is uniquely defined
by the following loop, which should always be used as a source of
symmetry information in preference to the above space-group names.
They are only intended as comments.
;
_shelx_estimated_absorpt_t_min 0.976
_shelx_estimated_absorpt_t_max 0.995

loop_
_space_group_symop_operation_xyz
'x, y, z'
'-x, -y, -z'

loop_
_atom_site_type_symbol
_atom_site_label
_atom_site_fract_x
_atom_site_fract_y
_atom_site_fract_z
_atom_site_U_iso_or_equiv
_atom_site_adp_type
_atom_site_calc_flag
_atom_site_occupancy
_atom_site_disorder_assembly
_atom_site_disorder_group
O O4 0.3538(2) 0.31868(16) 0.63879(8) 0.0143(3) Uani d 1 . .
O O3 0.2010(2) -0.53087(16) 0.43484(9) 0.0182(3) Uani d 1 . .
O O1 0.1523(3) -0.15696(17) 0.33108(8) 0.0196(3) Uani d 1 . .
O O2 0.2294(2) 0.08708(17) 0.35239(9) 0.0189(3) Uani d 1 . .
N N1 0.2034(3) -0.0266(2) 0.37737(10) 0.0127(3) Uani d 1 . .
N N2 0.1868(3) -0.28422(19) 0.45172(10) 0.0120(3) Uani d 1 . .
N N3 1.0704(3) 0.8204(2) 0.79866(10) 0.0163(4) Uani d 1 . .
N N4 0.9390(3) 1.01503(19) 0.85030(10) 0.0132(3) Uani d 1 . .
N N15 1.2241(3) 0.9502(2) 0.81932(11) 0.0195(4) Uani d 1 . .
N N16 1.1471(3) 1.0679(2) 0.85096(11) 0.0184(4) Uani d 1 . .
C C4 0.3116(3) 0.1701(2) 0.59483(11) 0.0113(4) Uani d 1 . .
C C6 0.2611(3) -0.1011(2) 0.58111(11) 0.0107(4) Uani d 1 . .
C C3 0.2731(3) 0.1415(2) 0.51206(11) 0.0115(4) Uani d 1 . .
H H3 0.272801 0.223263 0.488058 0.014 Uiso calc 1 . .
C C1 0.2277(3) -0.1325(2) 0.49707(11) 0.0108(4) Uani d 1 . .
C C5 0.3044(3) 0.0472(2) 0.62909(11) 0.0114(4) Uani d 1 . .
H H5 0.329520 0.066015 0.685933 0.014 Uiso calc 1 . .
C C2 0.2347(3) -0.0072(2) 0.46401(11) 0.0109(4) Uani d 1 . .
C C14 0.8946(3) 0.8632(2) 0.81830(11) 0.0132(4) Uani d 1 . .
C C9 0.2296(3) -0.4038(2) 0.48070(12) 0.0130(4) Uani d 1 . .
C C17 0.7998(3) 1.1125(2) 0.88721(12) 0.0137(4) Uani d 1 . .
H H17 0.650785 1.068434 0.858439 0.016 Uiso calc 1 . .
C C10 0.3854(3) 0.3463(2) 0.72468(11) 0.0147(4) Uani d 1 . .
H H10A 0.507798 0.304216 0.742582 0.018 Uiso calc 1 . .
H H10B 0.257221 0.295982 0.741387 0.018 Uiso calc 1 . .
C C7 0.2393(3) -0.2331(2) 0.61839(12) 0.0129(4) Uani d 1 . .
H H7A 0.088266 -0.265566 0.622944 0.015 Uiso calc 1 . .
H H7B 0.323372 -0.199896 0.673263 0.015 Uiso calc 1 . .
C C13 0.6805(3) 0.7660(2) 0.81081(13) 0.0178(4) Uani d 1 . .
H H13A 0.572194 0.814652 0.787945 0.021 Uiso calc 1 . .
H H13B 0.653491 0.763306 0.865403 0.021 Uiso calc 1 . .
C C11 0.4277(3) 0.5164(2) 0.76270(12) 0.0150(4) Uani d 1 . .
H H11A 0.408954 0.534190 0.819755 0.018 Uiso calc 1 . .
H H11B 0.319495 0.559413 0.735488 0.018 Uiso calc 1 . .
C C8 0.3162(3) -0.3673(2) 0.56840(12) 0.0145(4) Uani d 1 . .
H H8A 0.473662 -0.343760 0.575942 0.017 Uiso calc 1 . .
H H8B 0.272399 -0.457746 0.588016 0.017 Uiso calc 1 . .
C C18 0.8604(4) 1.2733(2) 0.87864(13) 0.0184(4) Uani d 1 . .
H H18A 0.849021 1.270559 0.820994 0.022 Uiso calc 1 . .
H H18B 1.009626 1.318310 0.904730 0.022 Uiso calc 1 . .
C C12 0.6491(3) 0.6027(2) 0.75913(12) 0.0156(4) Uani d 1 . .
H H12A 0.759748 0.552795 0.779382 0.019 Uiso calc 1 . .
H H12B 0.661840 0.602030 0.702839 0.019 Uiso calc 1 . .
C C22 0.8051(4) 1.1126(2) 0.97530(13) 0.0178(4) Uani d 1 . .
H H22A 0.762243 1.007088 0.978963 0.021 Uiso calc 1 . .
H H22B 0.951825 1.153979 1.004952 0.021 Uiso calc 1 . .
C C21 0.6549(4) 1.2086(3) 1.01333(13) 0.0198(5) Uani d 1 . .
H H21A 0.663914 1.210730 1.070855 0.024 Uiso calc 1 . .
H H21B 0.506652 1.162545 0.986406 0.024 Uiso calc 1 . .
C C20 0.7128(4) 1.3703(3) 1.00564(13) 0.0204(5) Uani d 1 . .
H H20A 0.609442 1.429620 1.028136 0.024 Uiso calc 1 . .
H H20B 0.855917 1.419567 1.036988 0.024 Uiso calc 1 . .
C C19 0.7118(4) 1.3706(3) 0.91805(13) 0.0212(5) Uani d 1 . .
H H19A 0.756991 1.476331 0.915033 0.025 Uiso calc 1 . .
H H19B 0.565143 1.331179 0.888035 0.025 Uiso calc 1 . .
H H2 0.150(3) -0.304(2) 0.3988(13) 0.009(5) Uiso d 1 . .

loop_
_atom_site_aniso_label
_atom_site_aniso_U_11
_atom_site_aniso_U_22
_atom_site_aniso_U_33
_atom_site_aniso_U_12
_atom_site_aniso_U_13
_atom_site_aniso_U_23
O4 0.0222(8) 0.0082(7) 0.0122(7) 0.0025(6) 0.0026(6) 0.0022(5)
O3 0.0195(8) 0.0090(7) 0.0240(8) 0.0019(6) 0.0062(6) 0.0001(6)
O1 0.0264(9) 0.0162(8) 0.0129(7) 0.0035(7) 0.0015(6) -0.0008(6)
O2 0.0257(9) 0.0179(8) 0.0157(7) 0.0047(7) 0.0037(6) 0.0092(6)
N1 0.0091(8) 0.0150(8) 0.0137(8) 0.0029(7) 0.0016(6) 0.0031(6)
N2 0.0133(8) 0.0093(8) 0.0116(8) 0.0009(6) 0.0013(6) 0.0009(6)
N3 0.0156(9) 0.0174(9) 0.0159(8) 0.0055(7) 0.0039(7) 0.0023(7)
N4 0.0120(8) 0.0123(8) 0.0151(8) 0.0027(7) 0.0035(6) 0.0024(6)
N15 0.0168(9) 0.0205(10) 0.0203(9) 0.0049(8) 0.0061(7) 0.0019(7)
N16 0.0123(9) 0.0189(9) 0.0225(9) 0.0002(7) 0.0046(7) 0.0039(7)
C4 0.0090(9) 0.0095(9) 0.0160(9) 0.0032(7) 0.0033(7) 0.0032(7)
C6 0.0088(9) 0.0110(9) 0.0143(9) 0.0035(7) 0.0045(7) 0.0049(7)
C3 0.0095(9) 0.0110(9) 0.0156(9) 0.0020(7) 0.0033(7) 0.0059(7)
C1 0.0077(9) 0.0100(9) 0.0151(9) 0.0015(7) 0.0038(7) 0.0033(7)
C5 0.0108(9) 0.0128(9) 0.0106(8) 0.0013(8) 0.0025(7) 0.0033(7)
C2 0.0075(9) 0.0139(10) 0.0112(9) 0.0014(7) 0.0014(7) 0.0035(7)
C14 0.0168(10) 0.0118(9) 0.0100(8) 0.0037(8) 0.0013(7) 0.0010(7)
C9 0.0093(9) 0.0093(9) 0.0215(10) 0.0020(7) 0.0066(8) 0.0046(8)
C17 0.0120(10) 0.0110(9) 0.0172(9) 0.0035(8) 0.0031(8) 0.0009(7)
C10 0.0205(11) 0.0117(10) 0.0111(9) 0.0021(8) 0.0025(8) 0.0026(7)
C7 0.0165(10) 0.0083(9) 0.0141(9) 0.0012(8) 0.0030(8) 0.0042(7)
C13 0.0150(11) 0.0139(10) 0.0213(10) 0.0015(8) 0.0043(8) -0.0008(8)
C11 0.0197(11) 0.0116(10) 0.0131(9) 0.0034(8) 0.0041(8) 0.0014(7)
C8 0.0157(10) 0.0108(9) 0.0186(10) 0.0025(8) 0.0040(8) 0.0064(8)
C18 0.0255(12) 0.0153(10) 0.0179(10) 0.0070(9) 0.0080(9) 0.0066(8)
C12 0.0185(11) 0.0104(9) 0.0174(10) 0.0043(8) 0.0041(8) 0.0016(8)
C22 0.0225(11) 0.0137(10) 0.0216(10) 0.0065(9) 0.0092(9) 0.0083(8)
C21 0.0213(12) 0.0216(11) 0.0209(11) 0.0097(9) 0.0086(9) 0.0077(9)
C20 0.0277(12) 0.0163(11) 0.0186(10) 0.0118(9) 0.0045(9) 0.0021(8)
C19 0.0309(13) 0.0162(11) 0.0203(10) 0.0096(10) 0.0065(9) 0.0078(9)

loop_
_atom_type_symbol
_atom_type_description
_atom_type_scat_dispersion_real
_atom_type_scat_dispersion_imag
_atom_type_scat_source
C C 0.0033 0.0016 'International Tables Vol C Tables 4.2.6.8 and 6.1.1.4'
H H 0.0000 0.0000 'International Tables Vol C Tables 4.2.6.8 and 6.1.1.4'
N N 0.0061 0.0033 'International Tables Vol C Tables 4.2.6.8 and 6.1.1.4'
O O 0.0106 0.0060 'International Tables Vol C Tables 4.2.6.8 and 6.1.1.4'

loop_
_geom_angle_atom_site_label_1
_geom_angle_atom_site_label_2
_geom_angle_atom_site_label_3
_geom_angle_site_symmetry_1
_geom_angle_site_symmetry_3
_geom_angle
_geom_angle_publ_flag
C4 O4 C10 . . 116.53(15) ?
O1 N1 C2 . . 119.39(16) ?
O2 N1 O1 . . 121.98(17) ?
O2 N1 C2 . . 118.62(17) ?
C1 N2 H2 . . 117.8(14) ?
C9 N2 C1 . . 124.94(17) ?
C9 N2 H2 . . 116.4(14) ?
C14 N3 N15 . . 105.82(17) ?
N16 N4 C17 . . 122.55(17) ?
C14 N4 N16 . . 108.70(17) ?
C14 N4 C17 . . 128.46(18) ?
N16 N15 N3 . . 110.93(17) ?
N15 N16 N4 . . 106.10(17) ?
O4 C4 C3 . . 117.16(17) ?
O4 C4 C5 . . 123.72(17) ?
C3 C4 C5 . . 119.11(18) ?
C1 C6 C7 . . 118.46(17) ?
C5 C6 C1 . . 120.91(18) ?
C5 C6 C7 . . 120.58(17) ?
C4 C3 H3 . . 120.1 ?
C4 C3 C2 . . 119.86(18) ?
C2 C3 H3 . . 120.1 ?
N2 C1 C6 . . 118.42(17) ?
N2 C1 C2 . . 124.44(17) ?
C6 C1 C2 . . 117.13(18) ?
C4 C5 H5 . . 119.5 ?
C6 C5 C4 . . 120.92(18) ?
C6 C5 H5 . . 119.5 ?
C3 C2 N1 . . 116.24(17) ?
C3 C2 C1 . . 122.02(17) ?
C1 C2 N1 . . 121.74(17) ?
N3 C14 N4 . . 108.44(18) ?
N3 C14 C13 . . 128.13(19) ?
N4 C14 C13 . . 123.40(18) ?
O3 C9 N2 . . 119.85(19) ?
O3 C9 C8 . . 123.46(19) ?
N2 C9 C8 . . 116.67(17) ?
N4 C17 H17 . . 108.0 ?
N4 C17 C18 . . 111.43(17) ?
N4 C17 C22 . . 109.98(17) ?
C18 C17 H17 . . 108.0 ?
C18 C17 C22 . . 111.33(17) ?
C22 C17 H17 . . 108.0 ?
O4 C10 H10A . . 109.9 ?
O4 C10 H10B . . 109.9 ?
O4 C10 C11 . . 108.84(16) ?
H10A C10 H10B . . 108.3 ?
C11 C10 H10A . . 109.9 ?
C11 C10 H10B . . 109.9 ?
C6 C7 H7A . . 109.3 ?
C6 C7 H7B . . 109.3 ?
C6 C7 C8 . . 111.54(16) ?
H7A C7 H7B . . 108.0 ?
C8 C7 H7A . . 109.3 ?
C8 C7 H7B . . 109.3 ?
C14 C13 H13A . . 108.4 ?
C14 C13 H13B . . 108.4 ?
C14 C13 C12 . . 115.69(18) ?
H13A C13 H13B . . 107.4 ?
C12 C13 H13A . . 108.4 ?
C12 C13 H13B . . 108.4 ?
C10 C11 H11A . . 108.5 ?
C10 C11 H11B . . 108.5 ?
C10 C11 C12 . . 114.99(17) ?
H11A C11 H11B . . 107.5 ?
C12 C11 H11A . . 108.5 ?
C12 C11 H11B . . 108.5 ?
C9 C8 C7 . . 112.55(17) ?
C9 C8 H8A . . 109.1 ?
C9 C8 H8B . . 109.1 ?
C7 C8 H8A . . 109.1 ?
C7 C8 H8B . . 109.1 ?
H8A C8 H8B . . 107.8 ?
C17 C18 H18A . . 109.8 ?
C17 C18 H18B . . 109.8 ?
C17 C18 C19 . . 109.59(18) ?
H18A C18 H18B . . 108.2 ?
C19 C18 H18A . . 109.8 ?
C19 C18 H18B . . 109.8 ?
C13 C12 C11 . . 108.81(17) ?
C13 C12 H12A . . 109.9 ?
C13 C12 H12B . . 109.9 ?
C11 C12 H12A . . 109.9 ?
C11 C12 H12B . . 109.9 ?
H12A C12 H12B . . 108.3 ?
C17 C22 H22A . . 109.6 ?
C17 C22 H22B . . 109.6 ?
H22A C22 H22B . . 108.1 ?
C21 C22 C17 . . 110.43(18) ?
C21 C22 H22A . . 109.6 ?
C21 C22 H22B . . 109.6 ?
C22 C21 H21A . . 109.5 ?
C22 C21 H21B . . 109.5 ?
C22 C21 C20 . . 110.50(18) ?
H21A C21 H21B . . 108.1 ?
C20 C21 H21A . . 109.5 ?
C20 C21 H21B . . 109.5 ?
C21 C20 H20A . . 109.5 ?
C21 C20 H20B . . 109.5 ?
H20A C20 H20B . . 108.0 ?
C19 C20 C21 . . 110.93(18) ?
C19 C20 H20A . . 109.5 ?
C19 C20 H20B . . 109.5 ?
C18 C19 H19A . . 109.3 ?
C18 C19 H19B . . 109.3 ?
C20 C19 C18 . . 111.82(18) ?
C20 C19 H19A . . 109.3 ?
C20 C19 H19B . . 109.3 ?
H19A C19 H19B . . 107.9 ?

loop_
_geom_bond_atom_site_label_1
_geom_bond_atom_site_label_2
_geom_bond_site_symmetry_2
_geom_bond_distance
_geom_bond_publ_flag
O4 C4 . 1.366(2) ?
O4 C10 . 1.436(2) ?
O3 C9 . 1.221(2) ?
O1 N1 . 1.243(2) ?
O2 N1 . 1.228(2) ?
N1 C2 . 1.458(2) ?
N2 C1 . 1.398(2) ?
N2 C9 . 1.379(2) ?
N2 H2 . 0.89(2) ?
N3 N15 . 1.367(3) ?
N3 C14 . 1.319(3) ?
N4 N16 . 1.349(2) ?
N4 C14 . 1.348(3) ?
N4 C17 . 1.470(3) ?
N15 N16 . 1.301(3) ?
C4 C3 . 1.383(3) ?
C4 C5 . 1.404(3) ?
C6 C1 . 1.401(3) ?
C6 C5 . 1.386(3) ?
C6 C7 . 1.511(3) ?
C3 H3 . 0.9500 ?
C3 C2 . 1.391(3) ?
C1 C2 . 1.412(3) ?
C5 H5 . 0.9500 ?
C14 C13 . 1.491(3) ?
C9 C8 . 1.496(3) ?
C17 H17 . 1.0000 ?
C17 C18 . 1.524(3) ?
C17 C22 . 1.527(3) ?
C10 H10A . 0.9900 ?
C10 H10B . 0.9900 ?
C10 C11 . 1.517(3) ?
C7 H7A . 0.9900 ?
C7 H7B . 0.9900 ?
C7 C8 . 1.526(3) ?
C13 H13A . 0.9900 ?
C13 H13B . 0.9900 ?
C13 C12 . 1.526(3) ?
C11 H11A . 0.9900 ?
C11 H11B . 0.9900 ?
C11 C12 . 1.533(3) ?
C8 H8A . 0.9900 ?
C8 H8B . 0.9900 ?
C18 H18A . 0.9900 ?
C18 H18B . 0.9900 ?
C18 C19 . 1.531(3) ?
C12 H12A . 0.9900 ?
C12 H12B . 0.9900 ?
C22 H22A . 0.9900 ?
C22 H22B . 0.9900 ?
C22 C21 . 1.523(3) ?
C21 H21A . 0.9900 ?
C21 H21B . 0.9900 ?
C21 C20 . 1.525(3) ?
C20 H20A . 0.9900 ?
C20 H20B . 0.9900 ?
C20 C19 . 1.522(3) ?
C19 H19A . 0.9900 ?
C19 H19B . 0.9900 ?

loop_
_geom_torsion_atom_site_label_1
_geom_torsion_atom_site_label_2
_geom_torsion_atom_site_label_3
_geom_torsion_atom_site_label_4
_geom_torsion_site_symmetry_1
_geom_torsion_site_symmetry_2
_geom_torsion_site_symmetry_3
_geom_torsion_site_symmetry_4
_geom_torsion
_geom_torsion_publ_flag
O4 C4 C3 C2 . . . . 178.34(18) ?
O4 C4 C5 C6 . . . . -179.89(18) ?
O4 C10 C11 C12 . . . . -74.1(2) ?
O3 C9 C8 C7 . . . . -151.93(19) ?
O1 N1 C2 C3 . . . . -174.48(18) ?
O1 N1 C2 C1 . . . . 6.0(3) ?
O2 N1 C2 C3 . . . . 5.7(3) ?
O2 N1 C2 C1 . . . . -173.81(18) ?
N2 C1 C2 N1 . . . . -1.5(3) ?
N2 C1 C2 C3 . . . . 179.02(19) ?
N2 C9 C8 C7 . . . . 29.8(2) ?
N3 N15 N16 N4 . . . . -0.7(2) ?
N3 C14 C13 C12 . . . . -13.5(3) ?
N4 C14 C13 C12 . . . . 168.87(18) ?
N4 C17 C18 C19 . . . . -179.86(17) ?
N4 C17 C22 C21 . . . . -177.90(18) ?
N15 N3 C14 N4 . . . . -0.1(2) ?
N15 N3 C14 C13 . . . . -178.08(19) ?
N16 N4 C14 N3 . . . . -0.3(2) ?
N16 N4 C14 C13 . . . . 177.78(18) ?
N16 N4 C17 C18 . . . . 34.6(3) ?
N16 N4 C17 C22 . . . . -89.3(2) ?
C4 O4 C10 C11 . . . . -179.44(17) ?
C4 C3 C2 N1 . . . . -177.77(17) ?
C4 C3 C2 C1 . . . . 1.8(3) ?
C6 C1 C2 N1 . . . . 179.61(18) ?
C6 C1 C2 C3 . . . . 0.1(3) ?
C6 C7 C8 C9 . . . . -47.1(2) ?
C3 C4 C5 C6 . . . . 0.5(3) ?
C1 N2 C9 O3 . . . . -175.10(18) ?
C1 N2 C9 C8 . . . . 3.3(3) ?
C1 C6 C5 C4 . . . . 1.3(3) ?
C1 C6 C7 C8 . . . . 34.9(2) ?
C5 C4 C3 C2 . . . . -2.1(3) ?
C5 C6 C1 N2 . . . . 179.37(18) ?
C5 C6 C1 C2 . . . . -1.6(3) ?
C5 C6 C7 C8 . . . . -147.74(19) ?
C14 N3 N15 N16 . . . . 0.5(2) ?
C14 N4 N16 N15 . . . . 0.6(2) ?
C14 N4 C17 C18 . . . . -152.15(19) ?
C14 N4 C17 C22 . . . . 83.9(2) ?
C14 C13 C12 C11 . . . . 176.09(17) ?
C9 N2 C1 C6 . . . . -17.8(3) ?
C9 N2 C1 C2 . . . . 163.28(19) ?
C17 N4 N16 N15 . . . . 175.00(17) ?
C17 N4 C14 N3 . . . . -174.26(18) ?
C17 N4 C14 C13 . . . . 3.8(3) ?
C17 C18 C19 C20 . . . . 55.8(3) ?
C17 C22 C21 C20 . . . . -57.1(2) ?
C10 O4 C4 C3 . . . . 177.68(17) ?
C10 O4 C4 C5 . . . . -1.9(3) ?
C10 C11 C12 C13 . . . . -171.11(17) ?
C7 C6 C1 N2 . . . . -3.3(3) ?
C7 C6 C1 C2 . . . . 175.74(17) ?
C7 C6 C5 C4 . . . . -175.97(18) ?
C18 C17 C22 C21 . . . . 58.1(2) ?
C22 C17 C18 C19 . . . . -56.7(2) ?
C22 C21 C20 C19 . . . . 56.3(3) ?
C21 C20 C19 C18 . . . . -56.1(3) ?
